data_4062087
loop_
_publ_author_name
'Akiko Inagaki'
'Toshiro Takao'
'Makoto Moriya'
'Hiroharu Suzuki '

_publ_section_title
;
 Thermal Skeletal Rearrangement of a nido-Ruthenacyclopentadiene Complex
 Involving Reversible Rapture and Formation of a Ruthenium-Ruthenium Bond
;
_journal_issue 11
_journal_name_full Organometallics
_journal_page_first 2196
_journal_page_last 2198
_journal_paper_doi 10.1021/om030175s
_journal_volume 22
_journal_year 2003
_chemical_formula_sum 'C35 H52 Ru3'
_chemical_formula_weight 775.98
_space_group_IT_number 14
_symmetry_cell_setting monoclinic
_symmetry_space_group_name_Hall '-P 2ybc'
_symmetry_space_group_name_H-M 'P 1 21/c 1'
_cell_angle_alpha 90.00
_cell_angle_beta 107.795(17)
_cell_angle_gamma 90.00
_cell_formula_units_Z 4
_cell_length_a 10.949(4)
_cell_length_b 17.795(5)
_cell_length_c 17.362(3)
_cell_measurement_temperature 253(2)
_cell_volume 3221.1(15)
_diffrn_ambient_temperature 253(2)
_exptl_crystal_density_diffrn 1.600
_cod_original_sg_symbol_H-M 'P 21/c'
_cod_database_code 4062087

loop_
_symmetry_equiv_pos_as_xyz
'x, y, z'
'-x, y+1/2, -z+1/2'
'-x, -y, -z'
'x, -y-1/2, z-1/2'

loop_
_atom_site_label
_atom_site_type_symbol
_atom_site_fract_x
_atom_site_fract_y
_atom_site_fract_z
_atom_site_U_iso_or_equiv
_atom_site_adp_type
_atom_site_occupancy
_atom_site_symmetry_multiplicity
_atom_site_calc_flag
_atom_site_refinement_flags
_atom_site_disorder_assembly
_atom_site_disorder_group
Ru1 Ru 0.42517(3) 0.263472(17) 0.360574(17) 0.02655(8) Uani 1 1 d . . .
Ru2 Ru 0.23234(3) 0.340758(17) 0.252898(17) 0.02647(8) Uani 1 1 d . . .
Ru3 Ru 0.22881(3) 0.183011(17) 0.259947(18) 0.02709(8) Uani 1 1 d . . .
C1 C 0.4123(4) 0.3264(2) 0.2499(2) 0.0333(8) Uani 1 1 d . . .
C2 C 0.4716(4) 0.2574(2) 0.2437(2) 0.0330(8) Uani 1 1 d . . .
C3 C 0.4087(4) 0.1915(2) 0.2550(2) 0.0323(8) Uani 1 1 d . . .
C4 C 0.6020(4) 0.2546(3) 0.2295(3) 0.0482(11) Uani 1 1 d . . .
H4A H 0.6521 0.2972 0.2548 0.072 Uiso 1 1 calc R . .
H4B H 0.5905 0.2556 0.1724 0.072 Uiso 1 1 calc R . .
H4C H 0.6455 0.2092 0.2523 0.072 Uiso 1 1 calc R . .
C5 C 0.2273(3) 0.2659(2) 0.3348(2) 0.0266(7) Uani 1 1 d . . .
C6 C 0.4460(5) 0.2455(3) 0.4903(2) 0.0456(11) Uani 1 1 d . . .
C7 C 0.4768(4) 0.3216(3) 0.4792(2) 0.0402(10) Uani 1 1 d . . .
C8 C 0.5852(4) 0.3230(3) 0.4499(2) 0.0402(10) Uani 1 1 d . . .
C9 C 0.6224(4) 0.2462(3) 0.4445(3) 0.0464(11) Uani 1 1 d . . .
C10 C 0.5348(5) 0.1998(3) 0.4697(3) 0.0490(12) Uani 1 1 d . . .
C11 C 0.3447(6) 0.2205(4) 0.5273(3) 0.0709(17) Uani 1 1 d . . .
H11A H 0.3097 0.2636 0.5463 0.106 Uiso 1 1 calc R . .
H11B H 0.3824 0.1873 0.5718 0.106 Uiso 1 1 calc R . .
H11C H 0.2776 0.1947 0.4873 0.106 Uiso 1 1 calc R . .
C12 C 0.4171(5) 0.3893(3) 0.5044(3) 0.0628(15) Uani 1 1 d . . .
H12A H 0.3254 0.3851 0.4844 0.094 Uiso 1 1 calc R . .
H12B H 0.4438 0.4337 0.4825 0.094 Uiso 1 1 calc R . .
H12C H 0.4439 0.3925 0.5623 0.094 Uiso 1 1 calc R . .
C13 C 0.6527(5) 0.3918(3) 0.4349(3) 0.0636(15) Uani 1 1 d . . .
H13A H 0.7091 0.3786 0.4042 0.095 Uiso 1 1 calc R . .
H13B H 0.7017 0.4132 0.4857 0.095 Uiso 1 1 calc R . .
H13C H 0.5907 0.4277 0.4052 0.095 Uiso 1 1 calc R . .
C14 C 0.7410(5) 0.2204(4) 0.4266(4) 0.081(2) Uani 1 1 d . . .
H14A H 0.7639 0.2564 0.3921 0.121 Uiso 1 1 calc R . .
H14B H 0.7254 0.1726 0.3999 0.121 Uiso 1 1 calc R . .
H14C H 0.8100 0.2159 0.4763 0.121 Uiso 1 1 calc R . .
C15 C 0.5482(7) 0.1151(3) 0.4825(4) 0.086(2) Uani 1 1 d . . .
H15A H 0.5831 0.0935 0.4431 0.128 Uiso 1 1 calc R . .
H15B H 0.4655 0.0936 0.4767 0.128 Uiso 1 1 calc R . .
H15C H 0.6046 0.1049 0.5358 0.128 Uiso 1 1 calc R . .
C16 C 0.0366(4) 0.3931(3) 0.2204(3) 0.0427(10) Uani 1 1 d . . .
C17 C 0.1176(4) 0.4315(2) 0.2891(3) 0.0414(10) Uani 1 1 d . . .
C18 C 0.2198(4) 0.4659(2) 0.2669(3) 0.0375(9) Uani 1 1 d . . .
C19 C 0.2004(4) 0.4504(2) 0.1842(3) 0.0367(9) Uani 1 1 d . . .
C20 C 0.0904(4) 0.4046(2) 0.1552(2) 0.0392(10) Uani 1 1 d . . .
C21 C -0.0891(5) 0.3574(3) 0.2149(4) 0.0697(17) Uani 1 1 d . . .
H21A H -0.1186 0.3290 0.1657 0.105 Uiso 1 1 calc R . .
H21B H -0.1507 0.3957 0.2153 0.105 Uiso 1 1 calc R . .
H21C H -0.0789 0.3245 0.2603 0.105 Uiso 1 1 calc R . .
C22 C 0.0909(6) 0.4396(3) 0.3682(3) 0.0664(16) Uani 1 1 d . . .
H22A H 0.1558 0.4704 0.4040 0.100 Uiso 1 1 calc R . .
H22B H 0.0912 0.3909 0.3921 0.100 Uiso 1 1 calc R . .
H22C H 0.0085 0.4626 0.3595 0.100 Uiso 1 1 calc R . .
C23 C 0.3190(5) 0.5181(3) 0.3164(3) 0.0612(14) Uani 1 1 d . . .
H23A H 0.3128 0.5204 0.3703 0.092 Uiso 1 1 calc R . .
H23B H 0.3055 0.5673 0.2927 0.092 Uiso 1 1 calc R . .
H23C H 0.4026 0.5004 0.3181 0.092 Uiso 1 1 calc R . .
C24 C 0.2789(5) 0.4808(3) 0.1335(3) 0.0583(14) Uani 1 1 d . . .
H24A H 0.2784 0.4455 0.0917 0.087 Uiso 1 1 calc R . .
H24B H 0.3655 0.4889 0.1671 0.087 Uiso 1 1 calc R . .
H24C H 0.2428 0.5276 0.1095 0.087 Uiso 1 1 calc R . .
C25 C 0.0317(5) 0.3794(3) 0.0697(3) 0.0614(14) Uani 1 1 d . . .
H25A H -0.0262 0.3385 0.0683 0.092 Uiso 1 1 calc R . .
H25B H 0.0981 0.3631 0.0480 0.092 Uiso 1 1 calc R . .
H25C H -0.0145 0.4204 0.0380 0.092 Uiso 1 1 calc R . .
C26 C 0.0533(4) 0.1211(2) 0.2750(3) 0.0371(9) Uani 1 1 d . . .
C27 C 0.1649(4) 0.0776(2) 0.3095(3) 0.0367(9) Uani 1 1 d . . .
C28 C 0.2193(4) 0.0594(2) 0.2471(3) 0.0426(11) Uani 1 1 d . . .
C29 C 0.1425(5) 0.0918(3) 0.1740(3) 0.0525(14) Uani 1 1 d . . .
C30 C 0.0393(4) 0.1312(3) 0.1921(3) 0.0462(11) Uani 1 1 d . . .
C31 C -0.0371(5) 0.1472(3) 0.3194(4) 0.0666(16) Uani 1 1 d . . .
H31A H 0.0111 0.1682 0.3706 0.100 Uiso 1 1 calc R . .
H31B H -0.0867 0.1054 0.3281 0.100 Uiso 1 1 calc R . .
H31C H -0.0936 0.1848 0.2878 0.100 Uiso 1 1 calc R . .
C32 C 0.2033(6) 0.0458(3) 0.3931(3) 0.0626(15) Uani 1 1 d . . .
H32A H 0.2902 0.0282 0.4071 0.094 Uiso 1 1 calc R . .
H32B H 0.1476 0.0047 0.3952 0.094 Uiso 1 1 calc R . .
H32C H 0.1967 0.0840 0.4306 0.094 Uiso 1 1 calc R . .
C33 C 0.3337(6) 0.0081(3) 0.2577(4) 0.078(2) Uani 1 1 d . . .
H33A H 0.3935 0.0154 0.3106 0.117 Uiso 1 1 calc R . .
H33B H 0.3745 0.0198 0.2175 0.117 Uiso 1 1 calc R . .
H33C H 0.3055 -0.0432 0.2518 0.117 Uiso 1 1 calc R . .
C34 C 0.1560(8) 0.0803(4) 0.0914(3) 0.102(3) Uani 1 1 d . . .
H34A H 0.1272 0.1245 0.0593 0.153 Uiso 1 1 calc R . .
H34B H 0.1051 0.0380 0.0659 0.153 Uiso 1 1 calc R . .
H34C H 0.2444 0.0711 0.0961 0.153 Uiso 1 1 calc R . .
C35 C -0.0709(6) 0.1665(4) 0.1298(4) 0.085(2) Uani 1 1 d . . .
H35A H -0.0412 0.1891 0.0886 0.128 Uiso 1 1 calc R . .
H35B H -0.1087 0.2043 0.1548 0.128 Uiso 1 1 calc R . .
H35C H -0.1338 0.1288 0.1059 0.128 Uiso 1 1 calc R . .
H1 H 0.4680 0.3729 0.2435 0.056(14) Uiso 1 1 d R . .
H6 H 0.1916 0.2663 0.1918 0.09(2) Uiso 1 1 d R . .
H3 H 0.4576 0.1450 0.2501 0.033(11) Uiso 1 1 d R . .
H5 H 0.1815 0.2644 0.3774 0.034(11) Uiso 1 1 d R . .

loop_
_atom_site_aniso_label
_atom_site_aniso_U_11
_atom_site_aniso_U_22
_atom_site_aniso_U_33
_atom_site_aniso_U_23
_atom_site_aniso_U_13
_atom_site_aniso_U_12
Ru1 0.02490(14) 0.02601(15) 0.02687(15) -0.00101(12) 0.00514(11) 0.00154(12)
Ru2 0.02396(15) 0.02682(16) 0.02842(15) 0.00053(11) 0.00770(12) 0.00270(11)
Ru3 0.02616(16) 0.02732(16) 0.02937(16) -0.00360(12) 0.01082(12) -0.00377(12)
C1 0.0278(19) 0.040(2) 0.033(2) 0.0033(16) 0.0105(16) 0.0008(16)
C2 0.0264(18) 0.044(2) 0.0307(18) -0.0007(16) 0.0114(15) 0.0000(16)
C3 0.0287(19) 0.037(2) 0.034(2) -0.0041(16) 0.0127(16) -0.0006(16)
C4 0.030(2) 0.060(3) 0.059(3) 0.001(2) 0.020(2) 0.002(2)
C5 0.0251(17) 0.0265(18) 0.0289(17) -0.0012(14) 0.0091(14) -0.0011(14)
C6 0.050(3) 0.056(3) 0.0266(19) 0.0002(18) 0.0047(18) -0.008(2)
C7 0.043(2) 0.046(3) 0.029(2) -0.0074(18) 0.0075(17) -0.0020(19)
C8 0.035(2) 0.046(3) 0.032(2) 0.0004(18) -0.0012(17) -0.0032(18)
C9 0.034(2) 0.057(3) 0.037(2) -0.0017(19) -0.0052(18) 0.014(2)
C10 0.061(3) 0.033(3) 0.039(2) 0.0076(18) -0.006(2) 0.005(2)
C11 0.087(4) 0.093(5) 0.035(2) 0.002(3) 0.021(3) -0.031(4)
C12 0.069(4) 0.065(4) 0.051(3) -0.022(3) 0.012(3) 0.009(3)
C13 0.054(3) 0.074(4) 0.052(3) 0.006(3) 0.000(2) -0.026(3)
C14 0.045(3) 0.120(6) 0.069(4) -0.007(4) 0.004(3) 0.036(3)
C15 0.106(5) 0.044(3) 0.078(4) 0.016(3) -0.014(4) 0.010(3)
C16 0.029(2) 0.041(2) 0.061(3) 0.013(2) 0.018(2) 0.0096(18)
C17 0.050(3) 0.038(2) 0.041(2) 0.0072(18) 0.019(2) 0.023(2)
C18 0.042(2) 0.025(2) 0.043(2) 0.0021(16) 0.0090(18) 0.0080(17)
C19 0.039(2) 0.030(2) 0.042(2) 0.0047(17) 0.0127(18) 0.0083(17)
C20 0.038(2) 0.042(3) 0.034(2) 0.0046(17) 0.0060(18) 0.0121(18)
C21 0.033(3) 0.070(4) 0.109(5) 0.020(3) 0.026(3) 0.009(2)
C22 0.088(4) 0.063(4) 0.060(3) 0.011(3) 0.040(3) 0.040(3)
C23 0.068(4) 0.039(3) 0.068(3) -0.007(2) 0.008(3) -0.001(2)
C24 0.064(3) 0.052(3) 0.067(3) 0.021(3) 0.032(3) 0.003(2)
C25 0.059(3) 0.066(4) 0.048(3) 0.003(2) -0.001(2) 0.005(3)
C26 0.034(2) 0.036(2) 0.047(2) -0.0036(18) 0.0204(18) -0.0110(17)
C27 0.041(2) 0.030(2) 0.043(2) -0.0031(17) 0.0186(19) -0.0091(17)
C28 0.054(3) 0.027(2) 0.059(3) -0.0143(19) 0.035(2) -0.0157(19)
C29 0.075(3) 0.049(3) 0.046(3) -0.022(2) 0.037(3) -0.038(3)
C30 0.042(2) 0.041(3) 0.049(3) 0.003(2) 0.003(2) -0.021(2)
C31 0.052(3) 0.063(4) 0.105(5) -0.011(3) 0.053(3) -0.007(3)
C32 0.077(4) 0.051(3) 0.057(3) 0.014(2) 0.018(3) -0.015(3)
C33 0.068(4) 0.034(3) 0.152(6) -0.018(3) 0.065(4) 0.000(3)
C34 0.168(7) 0.104(5) 0.062(4) -0.045(4) 0.076(5) -0.091(5)
C35 0.066(4) 0.078(4) 0.080(4) 0.023(3) -0.026(3) -0.029(3)

loop_
_geom_bond_atom_site_label_1
_geom_bond_atom_site_label_2
_geom_bond_distance
_geom_bond_site_symmetry_2
_geom_bond_publ_flag
Ru1 C5 2.075(4) . ?
Ru1 C1 2.191(4) . ?
Ru1 C3 2.198(4) . ?
Ru1 C6 2.216(4) . ?
Ru1 C7 2.218(4) . ?
Ru1 C10 2.219(4) . ?
Ru1 C8 2.222(4) . ?
Ru1 C9 2.227(4) . ?
Ru1 C2 2.240(4) . ?
Ru1 Ru3 2.7256(8) . ?
Ru1 Ru2 2.7261(8) . ?
Ru2 C5 1.961(4) . ?
Ru2 C1 2.003(4) . ?
Ru2 C20 2.230(4) . ?
Ru2 C16 2.245(4) . ?
Ru2 C18 2.249(4) . ?
Ru2 C17 2.251(4) . ?
Ru2 C19 2.258(4) . ?
Ru2 Ru3 2.8106(8) . ?
Ru3 C5 1.970(4) . ?
Ru3 C3 2.004(4) . ?
Ru3 C28 2.211(4) . ?
Ru3 C29 2.212(4) . ?
Ru3 C30 2.248(4) . ?
Ru3 C27 2.262(4) . ?
Ru3 C26 2.298(4) . ?
C1 C2 1.408(5) . ?
C2 C3 1.404(5) . ?
C2 C4 1.522(5) . ?
C6 C10 1.395(7) . ?
C6 C7 1.424(6) . ?
C6 C11 1.509(7) . ?
C7 C8 1.427(6) . ?
C7 C12 1.498(6) . ?
C8 C9 1.437(6) . ?
C8 C13 1.493(6) . ?
C9 C10 1.432(7) . ?
C9 C14 1.497(7) . ?
C10 C15 1.524(7) . ?
C16 C17 1.426(6) . ?
C16 C20 1.441(6) . ?
C16 C21 1.493(6) . ?
C17 C18 1.428(6) . ?
C17 C22 1.496(6) . ?
C18 C19 1.414(6) . ?
C18 C23 1.486(6) . ?
C19 C20 1.413(6) . ?
C19 C24 1.506(6) . ?
C20 C25 1.494(6) . ?
C26 C30 1.412(6) . ?
C26 C27 1.415(6) . ?
C26 C31 1.502(6) . ?
C27 C28 1.425(5) . ?
C27 C32 1.492(6) . ?
C28 C29 1.412(7) . ?
C28 C33 1.514(7) . ?
C29 C30 1.443(7) . ?
C29 C34 1.501(6) . ?
C30 C35 1.491(7) . ?
